data_4060328
loop_
_publ_author_name
'Nelkenbaum, Elza'
'Kapon, Moshe'
'Eisen, Moris S.'

_publ_section_title
;
Synthesis and Molecular Structures of Neutral Nickel Complexes. Catalytic 
Activity of (Benzamidinato)(acetylacetonato)nickel for the Addition 
Polymerization of Norbornene, the Oligomerization of Ethylene, 
and the Dimerization of Propylene
;
_journal_issue 11
_journal_name_full Organometallics
_journal_page_first 2645
_journal_page_last 2659
_journal_paper_doi 10.1021/om0490379
_journal_volume 24
_journal_year 2005
_chemical_formula_sum 'C24 H46 N4 Ni O2 Si2'
_chemical_formula_weight 537.54
_space_group_IT_number 14
_symmetry_cell_setting monoclinic
_symmetry_space_group_name_Hall '-P 2ybc'
_symmetry_space_group_name_H-M 'P 1 21/c 1'
_cell_angle_alpha 90.00
_cell_angle_beta 101.0250(8)
_cell_angle_gamma 90.00
_cell_formula_units_Z 4
_cell_length_a 10.8590(2)
_cell_length_b 13.9810(3)
_cell_length_c 20.4510(6)
_cell_measurement_temperature 230.0(2)
_cell_volume 3047.56(12)
_diffrn_ambient_temperature 230.0(2)
_exptl_crystal_density_diffrn 1.172
_cod_original_sg_symbol_H-M 'P 21/c'
_cod_database_code 4060328

loop_
_symmetry_equiv_pos_as_xyz
'x, y, z'
'-x, y+1/2, -z+1/2'
'-x, -y, -z'
'x, -y-1/2, z-1/2'

loop_
_atom_site_label
_atom_site_type_symbol
_atom_site_fract_x
_atom_site_fract_y
_atom_site_fract_z
_atom_site_U_iso_or_equiv
_atom_site_adp_type
_atom_site_occupancy
_atom_site_symmetry_multiplicity
_atom_site_calc_flag
_atom_site_refinement_flags
_atom_site_disorder_assembly
_atom_site_disorder_group
Ni Ni 0.26387(2) 0.201616(19) 0.181118(14) 0.03247(10) Uani 1 1 d . . .
Si1 Si -0.06056(5) 0.16809(5) 0.12218(3) 0.03455(16) Uani 1 1 d . . .
C2 C -0.0897(3) 0.1571(2) 0.20875(14) 0.0489(6) Uani 1 1 d . . .
H2A H -0.114(3) 0.218(2) 0.2250(15) 0.068(9) Uiso 1 1 d . . .
H2B H -0.021(3) 0.134(2) 0.2382(15) 0.068(9) Uiso 1 1 d . . .
H2C H -0.165(3) 0.118(2) 0.2085(15) 0.074(9) Uiso 1 1 d . . .
C3 C -0.0585(3) 0.0453(2) 0.08720(18) 0.0521(7) Uani 1 1 d . . .
H3A H -0.054(3) 0.046(2) 0.0416(17) 0.072(10) Uiso 1 1 d . . .
H3B H -0.138(3) 0.015(2) 0.0874(15) 0.079(10) Uiso 1 1 d . . .
H3C H 0.008(3) 0.008(2) 0.1122(15) 0.068(9) Uiso 1 1 d . . .
C4 C -0.2005(2) 0.2312(2) 0.07426(16) 0.0482(6) Uani 1 1 d . . .
H4A H -0.201(3) 0.298(2) 0.0869(16) 0.076(10) Uiso 1 1 d . . .
H4B H -0.281(3) 0.202(2) 0.0843(16) 0.081(10) Uiso 1 1 d . . .
H4C H -0.199(2) 0.2312(18) 0.0307(14) 0.046(7) Uiso 1 1 d . . .
N5 N 0.08290(16) 0.22336(13) 0.12556(9) 0.0330(4) Uani 1 1 d . . .
C6 C 0.1283(2) 0.26640(15) 0.07766(11) 0.0321(5) Uani 1 1 d . . .
C7 C 0.0446(2) 0.28695(15) 0.01143(11) 0.0335(5) Uani 1 1 d . . .
C8 C 0.0338(2) 0.22044(18) -0.03916(12) 0.0412(6) Uani 1 1 d . . .
H8 H 0.080(2) 0.1630(18) -0.0319(12) 0.046(7) Uiso 1 1 d . . .
C9 C -0.0439(3) 0.2383(2) -0.09980(13) 0.0538(7) Uani 1 1 d . . .
H9 H -0.049(2) 0.1955(17) -0.1332(14) 0.048(7) Uiso 1 1 d . . .
C10 C -0.1115(3) 0.3222(2) -0.11026(14) 0.0604(8) Uani 1 1 d . . .
H10 H -0.163(3) 0.334(2) -0.1515(16) 0.078(10) Uiso 1 1 d . . .
C11 C -0.1015(3) 0.3878(2) -0.05990(15) 0.0581(8) Uani 1 1 d . . .
H11 H -0.147(3) 0.441(2) -0.0684(15) 0.068(9) Uiso 1 1 d . . .
C12 C -0.0241(2) 0.37074(18) 0.00103(13) 0.0458(6) Uani 1 1 d . . .
H12 H -0.020(2) 0.4161(17) 0.0352(12) 0.045(7) Uiso 1 1 d . . .
N13 N 0.24963(16) 0.28836(13) 0.08936(9) 0.0356(4) Uani 1 1 d . . .
Si14 Si 0.34092(6) 0.32702(6) 0.03389(4) 0.04763(19) Uani 1 1 d . . .
C15 C 0.4638(4) 0.4113(4) 0.0785(2) 0.0806(12) Uani 1 1 d . . .
H15A H 0.423(4) 0.471(3) 0.081(2) 0.14(2) Uiso 1 1 d . . .
H15B H 0.522(4) 0.424(3) 0.054(2) 0.124(16) Uiso 1 1 d . . .
H15C H 0.509(4) 0.387(3) 0.119(2) 0.129(16) Uiso 1 1 d . . .
C16 C 0.2625(3) 0.3965(3) -0.04082(17) 0.0651(9) Uani 1 1 d . . .
H16A H 0.223(3) 0.452(3) -0.0300(18) 0.095(13) Uiso 1 1 d . . .
H16B H 0.200(3) 0.359(2) -0.0704(16) 0.078(10) Uiso 1 1 d . . .
H16C H 0.323(3) 0.414(2) -0.0624(15) 0.070(9) Uiso 1 1 d . . .
C17 C 0.4171(4) 0.2222(3) 0.0019(2) 0.0759(10) Uani 1 1 d . . .
H17A H 0.453(3) 0.181(3) 0.036(2) 0.098(13) Uiso 1 1 d . . .
H17B H 0.478(4) 0.245(3) -0.017(2) 0.114(15) Uiso 1 1 d . . .
H17C H 0.363(4) 0.185(3) -0.026(2) 0.103(15) Uiso 1 1 d . . .
O18 O 0.30037(16) 0.08987(12) 0.12460(8) 0.0477(4) Uani 1 1 d . . .
C19 C 0.2867(2) 0.00208(18) 0.13645(13) 0.0477(6) Uani 1 1 d . . .
C20 C 0.3149(4) -0.0657(3) 0.08393(19) 0.0697(10) Uani 1 1 d . . .
H20A H 0.394(4) -0.058(3) 0.076(2) 0.116(16) Uiso 1 1 d . . .
H20B H 0.275(4) -0.047(3) 0.041(2) 0.117(14) Uiso 1 1 d . . .
H20C H 0.321(4) -0.131(3) 0.0968(19) 0.115(14) Uiso 1 1 d . . .
C21 C 0.2470(2) -0.03466(19) 0.19231(14) 0.0486(7) Uani 1 1 d . . .
H21 H 0.240(2) -0.102(2) 0.1960(13) 0.062(8) Uiso 1 1 d . . .
C22 C 0.2149(2) 0.01846(17) 0.24420(12) 0.0428(6) Uani 1 1 d . . .
C23 C 0.1713(4) -0.0337(3) 0.30015(19) 0.0676(10) Uani 1 1 d . . .
H23A H 0.107(5) -0.007(4) 0.311(2) 0.15(2) Uiso 1 1 d . . .
H23B H 0.229(4) -0.030(3) 0.337(2) 0.132(17) Uiso 1 1 d . . .
H23C H 0.154(4) -0.096(3) 0.2927(19) 0.112(14) Uiso 1 1 d . . .
O24 O 0.21956(14) 0.10885(11) 0.24948(8) 0.0399(4) Uani 1 1 d . . .
N25 N 0.46283(18) 0.19862(15) 0.23353(11) 0.0480(5) Uani 1 1 d . . .
C26 C 0.4931(3) 0.1185(3) 0.2795(2) 0.0841(13) Uani 1 1 d . . .
H26A H 0.472(4) 0.062(3) 0.253(2) 0.115(15) Uiso 1 1 d . . .
H26B H 0.435(4) 0.118(3) 0.317(2) 0.146(19) Uiso 1 1 d . . .
H26C H 0.576(3) 0.123(2) 0.3001(16) 0.080(10) Uiso 1 1 d . . .
C27 C 0.5482(3) 0.1917(5) 0.1858(2) 0.0995(16) Uani 1 1 d . . .
H27A H 0.534(9) 0.136(7) 0.165(5) 0.36(6) Uiso 1 1 d . . .
H27B H 0.634(4) 0.208(3) 0.214(2) 0.115(13) Uiso 1 1 d . . .
H27C H 0.533(4) 0.242(3) 0.154(2) 0.109(15) Uiso 1 1 d . . .
C28 C 0.4808(3) 0.2900(3) 0.2671(3) 0.0982(15) Uani 1 1 d . . .
H28A H 0.5543 0.2858 0.3024 0.099(12) Uiso 1 1 calc R . .
H28B H 0.4980 0.3376 0.2355 0.33(5) Uiso 1 1 calc R . .
C29 C 0.3771(3) 0.3223(3) 0.2952(2) 0.0867(12) Uani 1 1 d . . .
H29A H 0.3950 0.3864 0.3126 0.075(9) Uiso 1 1 calc R . .
H29B H 0.3695 0.2811 0.3324 0.22(3) Uiso 1 1 calc R . .
N30 N 0.25669(18) 0.32337(14) 0.24820(10) 0.0419(5) Uani 1 1 d . . .
C31 C 0.1554(4) 0.3126(3) 0.28607(19) 0.0649(9) Uani 1 1 d . . .
H31A H 0.168(3) 0.256(3) 0.3107(17) 0.083(11) Uiso 1 1 d . . .
H31B H 0.076(4) 0.313(3) 0.256(2) 0.108(14) Uiso 1 1 d . . .
H31C H 0.160(3) 0.363(2) 0.3195(17) 0.088(10) Uiso 1 1 d . . .
C32 C 0.2375(5) 0.4140(2) 0.2118(2) 0.0711(10) Uani 1 1 d . . .
H32A H 0.312(4) 0.422(2) 0.1858(18) 0.101(12) Uiso 1 1 d . . .
H32B H 0.233(3) 0.463(2) 0.2418(16) 0.081(10) Uiso 1 1 d . . .
H32C H 0.157(3) 0.410(2) 0.1863(16) 0.070(11) Uiso 1 1 d . . .

loop_
_atom_site_aniso_label
_atom_site_aniso_U_11
_atom_site_aniso_U_22
_atom_site_aniso_U_33
_atom_site_aniso_U_23
_atom_site_aniso_U_13
_atom_site_aniso_U_12
Ni 0.03074(16) 0.03368(16) 0.03261(17) -0.00136(12) 0.00514(11) 0.00004(12)
Si1 0.0299(3) 0.0379(3) 0.0362(4) 0.0006(3) 0.0075(3) -0.0020(3)
C2 0.0410(15) 0.0647(19) 0.0434(16) 0.0066(14) 0.0145(12) -0.0044(14)
C3 0.0465(16) 0.0439(16) 0.064(2) -0.0031(14) 0.0064(15) -0.0034(13)
C4 0.0355(14) 0.0598(18) 0.0490(18) 0.0005(14) 0.0073(12) 0.0036(13)
N5 0.0325(9) 0.0357(10) 0.0313(10) 0.0009(8) 0.0074(8) -0.0020(8)
C6 0.0349(11) 0.0284(11) 0.0326(12) -0.0029(9) 0.0053(9) 0.0010(9)
C7 0.0334(11) 0.0371(12) 0.0305(12) 0.0032(10) 0.0073(9) -0.0033(10)
C8 0.0414(13) 0.0461(15) 0.0371(14) -0.0039(11) 0.0099(11) -0.0045(11)
C9 0.0527(16) 0.074(2) 0.0351(15) -0.0138(14) 0.0092(12) -0.0133(15)
C10 0.0527(16) 0.087(2) 0.0369(16) 0.0108(15) -0.0037(13) -0.0062(16)
C11 0.0600(17) 0.0595(18) 0.0521(18) 0.0178(15) 0.0038(14) 0.0099(15)
C12 0.0555(16) 0.0389(14) 0.0411(15) 0.0029(12) 0.0047(12) 0.0030(12)
N13 0.0327(10) 0.0403(11) 0.0338(10) 0.0013(8) 0.0063(8) -0.0041(8)
Si14 0.0411(4) 0.0632(5) 0.0405(4) 0.0041(3) 0.0127(3) -0.0135(3)
C15 0.071(2) 0.104(3) 0.065(2) 0.013(2) 0.010(2) -0.047(2)
C16 0.064(2) 0.082(3) 0.0509(19) 0.0165(17) 0.0159(16) -0.0177(19)
C17 0.064(2) 0.101(3) 0.070(2) 0.003(2) 0.031(2) 0.011(2)
O18 0.0533(10) 0.0449(11) 0.0454(10) -0.0037(8) 0.0109(8) 0.0082(8)
C19 0.0400(13) 0.0453(15) 0.0501(16) -0.0101(12) -0.0104(12) 0.0125(11)
C20 0.086(3) 0.060(2) 0.058(2) -0.0209(16) 0.0004(19) 0.0255(19)
C21 0.0547(16) 0.0313(13) 0.0530(17) -0.0004(12) -0.0068(13) 0.0047(11)
C22 0.0389(13) 0.0389(14) 0.0445(14) 0.0039(11) -0.0073(11) -0.0014(11)
C23 0.090(3) 0.0498(19) 0.060(2) 0.0143(16) 0.006(2) -0.0183(19)
O24 0.0443(9) 0.0353(9) 0.0388(9) 0.0007(7) 0.0042(7) -0.0005(7)
N25 0.0344(10) 0.0567(13) 0.0511(13) -0.0031(11) 0.0037(9) -0.0011(10)
C26 0.0485(19) 0.093(3) 0.094(3) 0.030(2) -0.028(2) -0.0040(19)
C27 0.0364(17) 0.179(5) 0.086(3) 0.026(3) 0.0162(17) 0.012(2)
C28 0.0435(17) 0.103(3) 0.135(4) -0.061(3) -0.014(2) -0.0048(18)
C29 0.060(2) 0.107(3) 0.084(3) -0.057(2) -0.0079(18) -0.0004(19)
N30 0.0449(11) 0.0409(11) 0.0398(12) -0.0076(9) 0.0078(9) -0.0042(9)
C31 0.085(3) 0.058(2) 0.063(2) -0.0181(18) 0.0408(19) -0.0068(17)
C32 0.114(3) 0.0372(17) 0.068(2) -0.0097(15) 0.032(2) -0.0042(18)

loop_
_geom_bond_atom_site_label_1
_geom_bond_atom_site_label_2
_geom_bond_distance
_geom_bond_site_symmetry_2
_geom_bond_publ_flag
Ni O18 2.0272(16) . ?
Ni O24 2.0311(16) . ?
Ni N5 2.0955(17) . ?
Ni N30 2.1970(19) . ?
Ni N13 2.2147(18) . ?
Ni N25 2.2210(19) . ?
Ni C6 2.505(2) . ?
Si1 N5 1.7284(18) . ?
Si1 C3 1.862(3) . ?
Si1 C2 1.863(3) . ?
Si1 C4 1.865(3) . ?
N5 C6 1.322(3) . ?
C6 N13 1.329(3) . ?
C6 C7 1.507(3) . ?
C7 C8 1.379(3) . ?
C7 C12 1.384(3) . ?
C8 C9 1.383(4) . ?
C9 C10 1.377(4) . ?
C10 C11 1.368(4) . ?
C11 C12 1.384(4) . ?
N13 Si14 1.7298(19) . ?
Si14 C17 1.861(4) . ?
Si14 C16 1.872(3) . ?
Si14 C15 1.881(3) . ?
O18 C19 1.265(3) . ?
C19 C21 1.394(4) . ?
C19 C20 1.507(4) . ?
C21 C22 1.393(4) . ?
C22 O24 1.269(3) . ?
C22 C23 1.507(4) . ?
N25 C28 1.445(4) . ?
N25 C26 1.459(4) . ?
N25 C27 1.472(5) . ?
C28 C29 1.432(5) . ?
C29 N30 1.468(4) . ?
N30 C32 1.464(4) . ?
N30 C31 1.469(4) . ?
